data_4101849
loop_
_publ_author_name
'Ba L. Tran'
'Maren Pink'
'Xinfeng Gao'
'Hyunsoo Park'
'Daniel J. Mindiola'

_publ_section_title
;
 Low-Coordinate and Neutral Nitrido Complexes of Vanadium
;
_journal_name_full 'Journal of the American Chemical Society'
_journal_page_first 1458
_journal_page_last 1459
_journal_paper_doi 10.1021/ja908303k
_journal_volume 132
_journal_year 2010
_chemical_formula_moiety 'C43 H55 N6 V'
_chemical_formula_sum 'C43 H55 N6 V'
_chemical_formula_weight 706.87
_chemical_name_systematic
; 
 ? 
;
_space_group_IT_number 14
_symmetry_cell_setting monoclinic
_symmetry_space_group_name_Hall '-P 2ybc'
_symmetry_space_group_name_H-M 'P 1 21/c 1'
_atom_sites_solution_hydrogens geom
_atom_sites_solution_primary direct
_atom_sites_solution_secondary difmap
_audit_creation_method SHELXL-97
_cell_angle_alpha 90.00
_cell_angle_beta 103.966(3)
_cell_angle_gamma 90.00
_cell_formula_units_Z 4
_cell_length_a 10.5702(15)
_cell_length_b 18.793(3)
_cell_length_c 20.862(3)
_cell_measurement_reflns_used 6381
_cell_measurement_temperature 200(2)
_cell_measurement_theta_max 25.0
_cell_measurement_theta_min 2.3
_cell_volume 4021.6(10)
_computing_cell_refinement 'APEX II v.2.2 (Bruker, 2007)'
_computing_data_collection 'APEX II v.2.2 (Bruker, 2007)'
_computing_data_reduction 'APEX II v.2.2 (Bruker, 2007)'
_computing_molecular_graphics 'SHELXTL (Bruker, 2008)'
_computing_publication_material 'SHELXTL (Bruker, 2008)'
_computing_structure_refinement 'SHELXL-97 (Sheldrick, 2008)'
_computing_structure_solution 'SIR-2004 (Burla et al., 2005)'
_diffrn_ambient_temperature 200(2)
_diffrn_detector 'CCD area detector'
_diffrn_detector_area_resol_mean 83.33
_diffrn_detector_type 'Bruker APEXII'
_diffrn_measured_fraction_theta_full 0.992
_diffrn_measured_fraction_theta_max 0.992
_diffrn_measurement_details '0.30 degree frames measured for 30 seconds each'
_diffrn_measurement_device 'APEX Kappa Duo'
_diffrn_measurement_device_type Kappa
_diffrn_measurement_method 'omega and phi scans'
_diffrn_radiation_monochromator graphite
_diffrn_radiation_source 'fine-focus sealed tube'
_diffrn_radiation_type MoK\a
_diffrn_radiation_wavelength 0.71073
_diffrn_reflns_av_R_equivalents 0.0566
_diffrn_reflns_av_sigmaI/netI 0.0604
_diffrn_reflns_limit_h_max 12
_diffrn_reflns_limit_h_min -11
_diffrn_reflns_limit_k_max 22
_diffrn_reflns_limit_k_min -18
_diffrn_reflns_limit_l_max 24
_diffrn_reflns_limit_l_min -25
_diffrn_reflns_number 26621
_diffrn_reflns_theta_full 25.44
_diffrn_reflns_theta_max 25.44
_diffrn_reflns_theta_min 1.48
_exptl_absorpt_coefficient_mu 0.283
_exptl_absorpt_correction_T_max 0.9534
_exptl_absorpt_correction_T_min 0.9377
_exptl_absorpt_correction_type multi-scan
_exptl_absorpt_process_details 'SADABS, R. Blessing; 1995'
_exptl_crystal_colour red
_exptl_crystal_density_diffrn 1.167
_exptl_crystal_density_method 'not measured'
_exptl_crystal_description block
_exptl_crystal_F_000 1512
_exptl_crystal_size_max 0.23
_exptl_crystal_size_mid 0.21
_exptl_crystal_size_min 0.17
_refine_diff_density_max 0.664
_refine_diff_density_min -0.339
_refine_diff_density_rms 0.066
_refine_ls_extinction_method none
_refine_ls_goodness_of_fit_ref 1.055
_refine_ls_hydrogen_treatment constr
_refine_ls_matrix_type full
_refine_ls_number_parameters 479
_refine_ls_number_reflns 7381
_refine_ls_number_restraints 15
_refine_ls_restrained_S_all 1.066
_refine_ls_R_factor_all 0.1034
_refine_ls_R_factor_gt 0.0564
_refine_ls_shift/su_max 0.011
_refine_ls_shift/su_mean 0.000
_refine_ls_structure_factor_coef Fsqd
_refine_ls_weighting_details 'calc w=1/[\s^2^(Fo^2^)+(0.0816P)^2^+2.0561P] where P=(Fo^2^+2Fc^2^)/3'
_refine_ls_weighting_scheme calc
_refine_ls_wR_factor_gt 0.1347
_refine_ls_wR_factor_ref 0.1689
_reflns_number_gt 4710
_reflns_number_total 7381
_reflns_threshold_expression >2sigma(I)
_cod_data_source_file ja908303k_si_004.cif
_cod_data_source_block 09021
_cod_depositor_comments
;
The following automatic conversions were performed:

'_exptl_absorpt_correction_type' value 'multi-scans' was replaced
with the value 'multi-scan' as specified in the replacement file
'src/cod-tools/trunk/data/replacement-values/replacement_values.lst'.

Automatic conversion script
Id: cif_fix_values 5376 2017-05-30 11:51:03Z andrius 
;
_cod_original_cell_volume 4021.7(10)
_cod_database_code 4101849

loop_
_symmetry_equiv_pos_as_xyz
'x, y, z'
'-x, y+1/2, -z+1/2'
'-x, -y, -z'
'x, -y-1/2, z-1/2'

loop_
_atom_site_label
_atom_site_type_symbol
_atom_site_fract_x
_atom_site_fract_y
_atom_site_fract_z
_atom_site_U_iso_or_equiv
_atom_site_adp_type
_atom_site_occupancy
_atom_site_symmetry_multiplicity
_atom_site_calc_flag
_atom_site_refinement_flags
_atom_site_disorder_assembly
_atom_site_disorder_group
N1 N 0.5699(2) 0.22034(12) 0.49588(12) 0.0298(6) Uani 1 1 d . A .
N2 N 0.6182(2) 0.32638(13) 0.59989(12) 0.0323(6) Uani 1 1 d . A .
N3 N 0.3418(2) 0.23983(13) 0.58016(12) 0.0345(6) Uani 1 1 d . A .
V1 V 0.52425(5) 0.23512(3) 0.58159(2) 0.03033(17) Uani 1 1 d D . .
N4 N 0.6108(3) 0.16220(16) 0.63929(15) 0.0521(8) Uani 0.318(19) 1 d PD A 1
N5 N 0.630(3) 0.1448(12) 0.6969(7) 0.062(2) Uani 0.318(19) 1 d PD A 1
N6 N 0.642(3) 0.1239(14) 0.7497(9) 0.110(4) Uani 0.318(19) 1 d PD A 1
N4D N 0.6108(3) 0.16220(16) 0.63929(15) 0.0521(8) Uani 0.682(19) 1 d PD A 2
N5D N 0.6190(14) 0.1239(6) 0.6856(4) 0.062(2) Uani 0.682(19) 1 d PD A 2
N6D N 0.6360(12) 0.0868(7) 0.7306(5) 0.110(4) Uani 0.682(19) 1 d PD A 2
C1 C 0.6373(4) 0.25917(19) 0.39563(16) 0.0469(9) Uani 1 1 d . A .
H1A H 0.5873 0.2175 0.3757 0.070 Uiso 1 1 calc R . .
H1B H 0.7303 0.2509 0.3992 0.070 Uiso 1 1 calc R . .
H1C H 0.6087 0.3010 0.3679 0.070 Uiso 1 1 calc R . .
C2 C 0.6152(3) 0.27166(16) 0.46351(14) 0.0315(7) Uani 1 1 d . . .
C3 C 0.6500(3) 0.33923(16) 0.49085(15) 0.0360(7) Uani 1 1 d . A .
H3 H 0.6720 0.3730 0.4614 0.043 Uiso 1 1 calc R . .
C4 C 0.6574(3) 0.36424(16) 0.55413(15) 0.0343(7) Uani 1 1 d . . .
C5 C 0.7176(4) 0.43706(18) 0.57008(18) 0.0532(10) Uani 1 1 d . A .
H5A H 0.7374 0.4448 0.6179 0.080 Uiso 1 1 calc R . .
H5B H 0.6563 0.4735 0.5478 0.080 Uiso 1 1 calc R . .
H5C H 0.7982 0.4401 0.5548 0.080 Uiso 1 1 calc R . .
C6 C 0.5591(3) 0.14790(15) 0.46935(14) 0.0300(7) Uani 1 1 d . . .
C7 C 0.6685(3) 0.10399(16) 0.48659(15) 0.0351(7) Uani 1 1 d . A .
C8 C 0.6569(3) 0.03421(17) 0.46313(16) 0.0414(8) Uani 1 1 d . . .
H8 H 0.7300 0.0033 0.4746 0.050 Uiso 1 1 calc R A .
C9 C 0.5424(3) 0.00936(18) 0.42393(16) 0.0432(8) Uani 1 1 d . A .
H9 H 0.5364 -0.0384 0.4086 0.052 Uiso 1 1 calc R . .
C10 C 0.4361(3) 0.05357(18) 0.40675(16) 0.0420(8) Uani 1 1 d . . .
H10 H 0.3573 0.0359 0.3793 0.050 Uiso 1 1 calc R A .
C12 C 0.8005(3) 0.12862(18) 0.52658(17) 0.0449(9) Uani 1 1 d . . .
H12 H 0.7905 0.1785 0.5413 0.054 Uiso 1 1 calc R A .
C13 C 0.8998(4) 0.1297(2) 0.4837(2) 0.0634(11) Uani 1 1 d . A .
H13A H 0.8680 0.1608 0.4455 0.095 Uiso 1 1 calc R . .
H13B H 0.9114 0.0814 0.4685 0.095 Uiso 1 1 calc R . .
H13C H 0.9835 0.1477 0.5098 0.095 Uiso 1 1 calc R . .
C14 C 0.8519(4) 0.0836(2) 0.58796(19) 0.0616(11) Uani 1 1 d . A .
H14A H 0.7850 0.0799 0.6132 0.092 Uiso 1 1 calc R . .
H14B H 0.9302 0.1059 0.6154 0.092 Uiso 1 1 calc R . .
H14C H 0.8736 0.0359 0.5748 0.092 Uiso 1 1 calc R . .
C11 C 0.4415(3) 0.12360(16) 0.42873(15) 0.0358(7) Uani 1 1 d D A .
C15 C 0.3236(3) 0.17095(19) 0.4051(2) 0.0565(11) Uani 0.317(8) 1 d PD A 1
H15 H 0.3384 0.2037 0.4439 0.068 Uiso 0.317(8) 1 calc PR A 1
C16 C 0.3099(13) 0.2212(8) 0.3565(6) 0.0620(17) Uani 0.317(8) 1 d PD A 1
H16A H 0.3899 0.2495 0.3634 0.093 Uiso 0.317(8) 1 calc PR A 1
H16B H 0.2363 0.2524 0.3580 0.093 Uiso 0.317(8) 1 calc PR A 1
H16C H 0.2937 0.1977 0.3134 0.093 Uiso 0.317(8) 1 calc PR A 1
C17 C 0.202(2) 0.135(3) 0.414(2) 0.077(3) Uani 0.317(8) 1 d PD A 1
H17A H 0.1393 0.1710 0.4213 0.116 Uiso 0.317(8) 1 calc PR A 1
H17B H 0.2238 0.1035 0.4531 0.116 Uiso 0.317(8) 1 calc PR A 1
H17C H 0.1625 0.1068 0.3751 0.116 Uiso 0.317(8) 1 calc PR A 1
C15D C 0.3236(3) 0.17095(19) 0.4051(2) 0.0565(11) Uani 0.683(8) 1 d PD A 2
H15D H 0.3421 0.2193 0.4253 0.068 Uiso 0.683(8) 1 calc PR A 2
C16D C 0.2985(6) 0.1770(4) 0.3261(3) 0.0620(17) Uani 0.683(8) 1 d PD A 2
H16D H 0.2654 0.1315 0.3058 0.093 Uiso 0.683(8) 1 calc PR A 2
H16E H 0.3806 0.1887 0.3144 0.093 Uiso 0.683(8) 1 calc PR A 2
H16F H 0.2344 0.2145 0.3099 0.093 Uiso 0.683(8) 1 calc PR A 2
C17D C 0.1989(10) 0.1438(13) 0.4166(9) 0.077(3) Uani 0.683(8) 1 d PD A 2
H17D H 0.1797 0.0970 0.3959 0.116 Uiso 0.683(8) 1 calc PR A 2
H17E H 0.1283 0.1769 0.3973 0.116 Uiso 0.683(8) 1 calc PR A 2
H17F H 0.2063 0.1397 0.4642 0.116 Uiso 0.683(8) 1 calc PR A 2
C18 C 0.6392(3) 0.35247(16) 0.66724(14) 0.0332(7) Uani 1 1 d . . .
C19 C 0.5459(3) 0.39549(16) 0.68598(15) 0.0349(7) Uani 1 1 d . A .
C20 C 0.5689(4) 0.41592(18) 0.75166(16) 0.0442(8) Uani 1 1 d . . .
H20 H 0.5074 0.4457 0.7652 0.053 Uiso 1 1 calc R A .
C21 C 0.6777(4) 0.39444(19) 0.79749(17) 0.0491(9) Uani 1 1 d . A .
H21 H 0.6900 0.4081 0.8424 0.059 Uiso 1 1 calc R . .
C22 C 0.7688(4) 0.3531(2) 0.77825(16) 0.0488(9) Uani 1 1 d . . .
H22 H 0.8451 0.3396 0.8103 0.059 Uiso 1 1 calc R A .
C23 C 0.7532(3) 0.33050(18) 0.71347(16) 0.0414(8) Uani 1 1 d . A .
C24 C 0.4247(3) 0.42264(19) 0.63733(17) 0.0476(9) Uani 1 1 d . . .
H24 H 0.4177 0.3971 0.5945 0.057 Uiso 1 1 calc R A .
C25 C 0.2998(4) 0.4086(2) 0.6596(2) 0.0626(11) Uani 1 1 d . A .
H25A H 0.2950 0.3581 0.6703 0.094 Uiso 1 1 calc R . .
H25B H 0.2243 0.4214 0.6239 0.094 Uiso 1 1 calc R . .
H25C H 0.2998 0.4374 0.6987 0.094 Uiso 1 1 calc R . .
C26 C 0.4343(5) 0.5025(2) 0.6243(2) 0.0750(13) Uani 1 1 d . A .
H26A H 0.5097 0.5115 0.6059 0.112 Uiso 1 1 calc R . .
H26B H 0.4446 0.5287 0.6659 0.112 Uiso 1 1 calc R . .
H26C H 0.3547 0.5184 0.5929 0.112 Uiso 1 1 calc R . .
C27 C 0.8607(4) 0.2878(2) 0.69506(19) 0.0648(12) Uani 1 1 d . . .
H27 H 0.8251 0.2672 0.6501 0.078 Uiso 1 1 calc R A .
C28 C 0.9748(4) 0.3374(3) 0.6913(3) 0.0962(18) Uani 1 1 d . A .
H28A H 0.9436 0.3749 0.6587 0.144 Uiso 1 1 calc R . .
H28B H 1.0431 0.3098 0.6781 0.144 Uiso 1 1 calc R . .
H28C H 1.0104 0.3589 0.7347 0.144 Uiso 1 1 calc R . .
C29 C 0.9099(5) 0.2268(3) 0.7420(3) 0.0905(17) Uani 1 1 d . A .
H29A H 0.8361 0.1975 0.7468 0.136 Uiso 1 1 calc R . .
H29B H 0.9548 0.2459 0.7852 0.136 Uiso 1 1 calc R . .
H29C H 0.9707 0.1977 0.7244 0.136 Uiso 1 1 calc R . .
C30 C 0.3051(3) 0.19267(17) 0.62671(15) 0.0364(7) Uani 1 1 d . . .
C31 C 0.3442(5) 0.2055(2) 0.69347(19) 0.0652(12) Uani 1 1 d . A .
H31 H 0.3944 0.2467 0.7090 0.078 Uiso 1 1 calc R . .
C32 C 0.3112(6) 0.1591(2) 0.7380(2) 0.0812(15) Uani 1 1 d . . .
H32 H 0.3404 0.1687 0.7839 0.097 Uiso 1 1 calc R A .
C33 C 0.2367(4) 0.0990(2) 0.7177(2) 0.0623(12) Uani 1 1 d . A .
C34 C 0.2040(4) 0.0852(2) 0.6518(2) 0.0566(10) Uani 1 1 d . . .
H34 H 0.1573 0.0430 0.6363 0.068 Uiso 1 1 calc R A .
C35 C 0.2368(3) 0.13101(18) 0.60712(18) 0.0473(9) Uani 1 1 d . A .
H35 H 0.2116 0.1198 0.5614 0.057 Uiso 1 1 calc R . .
C36 C 0.1942(6) 0.0517(3) 0.7673(3) 0.0973(19) Uani 1 1 d . . .
H36A H 0.1339 0.0154 0.7439 0.146 Uiso 1 1 calc R A .
H36B H 0.1504 0.0806 0.7946 0.146 Uiso 1 1 calc R . .
H36C H 0.2707 0.0286 0.7955 0.146 Uiso 1 1 calc R . .
C37 C 0.2446(3) 0.28188(16) 0.53972(15) 0.0360(7) Uani 1 1 d . . .
C38 C 0.1153(3) 0.28318(18) 0.54439(17) 0.0444(8) Uani 1 1 d . A .
H38 H 0.0889 0.2536 0.5757 0.053 Uiso 1 1 calc R . .
C39 C 0.0247(3) 0.3272(2) 0.5037(2) 0.0540(10) Uani 1 1 d . . .
H39 H -0.0628 0.3270 0.5080 0.065 Uiso 1 1 calc R A .
C40 C 0.0578(3) 0.3710(2) 0.45741(19) 0.0535(10) Uani 1 1 d . A .
C41 C 0.1866(3) 0.36986(19) 0.45262(18) 0.0484(9) Uani 1 1 d . . .
H41 H 0.2124 0.3994 0.4211 0.058 Uiso 1 1 calc R A .
C42 C 0.2774(3) 0.32676(17) 0.49265(16) 0.0393(8) Uani 1 1 d . A .
H42 H 0.3648 0.3274 0.4883 0.047 Uiso 1 1 calc R . .
C43 C -0.0420(4) 0.4192(3) 0.4131(2) 0.0848(15) Uani 1 1 d . . .
H43A H 0.0011 0.4479 0.3854 0.127 Uiso 1 1 calc R A .
H43B H -0.0811 0.4506 0.4405 0.127 Uiso 1 1 calc R . .
H43C H -0.1102 0.3901 0.3849 0.127 Uiso 1 1 calc R . .

loop_
_atom_site_aniso_label
_atom_site_aniso_U_11
_atom_site_aniso_U_22
_atom_site_aniso_U_33
_atom_site_aniso_U_23
_atom_site_aniso_U_13
_atom_site_aniso_U_12
N1 0.0320(13) 0.0265(14) 0.0318(13) -0.0022(10) 0.0093(11) 0.0002(10)
N2 0.0365(14) 0.0292(14) 0.0321(14) -0.0028(11) 0.0100(11) -0.0032(11)
N3 0.0320(14) 0.0340(14) 0.0389(14) 0.0022(12) 0.0113(11) -0.0013(11)
V1 0.0338(3) 0.0268(3) 0.0313(3) 0.0003(2) 0.0096(2) -0.0024(2)
N4 0.0556(19) 0.0490(19) 0.0515(19) 0.0197(15) 0.0126(15) 0.0049(15)
N5 0.069(4) 0.052(6) 0.057(3) 0.013(4) -0.002(3) -0.020(5)
N6 0.151(5) 0.089(8) 0.080(5) 0.052(6) 0.007(5) -0.017(7)
N4D 0.0556(19) 0.0490(19) 0.0515(19) 0.0197(15) 0.0126(15) 0.0049(15)
N5D 0.069(4) 0.052(6) 0.057(3) 0.013(4) -0.002(3) -0.020(5)
N6D 0.151(5) 0.089(8) 0.080(5) 0.052(6) 0.007(5) -0.017(7)
C1 0.065(2) 0.042(2) 0.0395(19) -0.0043(16) 0.0244(17) -0.0103(18)
C2 0.0319(16) 0.0308(17) 0.0326(16) 0.0018(13) 0.0093(13) 0.0000(13)
C3 0.0432(19) 0.0291(17) 0.0389(18) 0.0019(14) 0.0163(14) -0.0029(14)
C4 0.0376(17) 0.0280(16) 0.0388(18) -0.0011(14) 0.0120(14) -0.0059(13)
C5 0.074(3) 0.036(2) 0.054(2) -0.0105(17) 0.0246(19) -0.0222(18)
C6 0.0370(17) 0.0260(16) 0.0285(15) -0.0005(12) 0.0109(13) -0.0041(13)
C7 0.0401(18) 0.0318(17) 0.0346(17) -0.0015(14) 0.0112(14) -0.0040(14)
C8 0.049(2) 0.0294(18) 0.0474(19) -0.0012(15) 0.0142(16) 0.0004(15)
C9 0.058(2) 0.0282(18) 0.047(2) -0.0058(15) 0.0195(17) -0.0084(16)
C10 0.047(2) 0.0374(19) 0.0405(19) -0.0095(15) 0.0090(15) -0.0122(16)
C12 0.0401(19) 0.0359(19) 0.057(2) -0.0098(16) 0.0091(16) 0.0006(15)
C13 0.047(2) 0.069(3) 0.073(3) 0.000(2) 0.012(2) -0.009(2)
C14 0.051(2) 0.070(3) 0.058(2) 0.000(2) 0.0036(19) 0.008(2)
C11 0.0427(19) 0.0324(18) 0.0331(17) -0.0025(13) 0.0106(14) -0.0024(14)
C15 0.042(2) 0.042(2) 0.075(3) -0.0159(19) -0.0056(19) -0.0042(17)
C16 0.056(3) 0.073(5) 0.053(4) 0.022(3) 0.007(3) 0.003(3)
C17 0.055(3) 0.113(7) 0.071(3) 0.025(4) 0.029(2) 0.023(3)
C15D 0.042(2) 0.042(2) 0.075(3) -0.0159(19) -0.0056(19) -0.0042(17)
C16D 0.056(3) 0.073(5) 0.053(4) 0.022(3) 0.007(3) 0.003(3)
C17D 0.055(3) 0.113(7) 0.071(3) 0.025(4) 0.029(2) 0.023(3)
C18 0.0395(18) 0.0283(17) 0.0339(16) -0.0034(13) 0.0132(14) -0.0102(14)
C19 0.0452(19) 0.0256(16) 0.0364(17) -0.0027(13) 0.0148(14) -0.0055(14)
C20 0.056(2) 0.0379(19) 0.044(2) -0.0022(15) 0.0219(17) 0.0005(16)
C21 0.066(2) 0.050(2) 0.0327(18) -0.0042(16) 0.0149(17) -0.0072(19)
C22 0.051(2) 0.056(2) 0.0366(19) -0.0018(17) 0.0034(16) -0.0023(18)
C23 0.0395(19) 0.0410(19) 0.0427(19) -0.0076(15) 0.0081(15) -0.0053(15)
C24 0.057(2) 0.041(2) 0.043(2) -0.0066(16) 0.0089(17) 0.0124(17)
C25 0.055(2) 0.059(3) 0.075(3) -0.006(2) 0.017(2) 0.006(2)
C26 0.094(3) 0.056(3) 0.077(3) 0.019(2) 0.024(3) 0.022(2)
C27 0.046(2) 0.090(3) 0.051(2) -0.023(2) -0.0031(18) 0.010(2)
C28 0.049(3) 0.153(5) 0.091(4) -0.001(4) 0.026(2) 0.006(3)
C29 0.065(3) 0.075(3) 0.111(4) -0.021(3) -0.019(3) 0.026(2)
C30 0.0353(17) 0.0388(19) 0.0388(18) 0.0020(15) 0.0161(14) 0.0047(14)
C31 0.104(3) 0.048(2) 0.046(2) -0.0056(19) 0.022(2) -0.004(2)
C32 0.151(5) 0.058(3) 0.043(2) 0.000(2) 0.039(3) 0.016(3)
C33 0.083(3) 0.046(2) 0.074(3) 0.018(2) 0.051(2) 0.027(2)
C34 0.047(2) 0.046(2) 0.078(3) 0.016(2) 0.018(2) 0.0001(17)
C35 0.046(2) 0.044(2) 0.050(2) 0.0030(17) 0.0081(16) -0.0052(17)
C36 0.143(5) 0.068(3) 0.112(4) 0.044(3) 0.090(4) 0.038(3)
C37 0.0331(17) 0.0353(18) 0.0395(18) -0.0059(14) 0.0083(14) -0.0020(14)
C38 0.042(2) 0.042(2) 0.053(2) 0.0020(16) 0.0165(16) -0.0022(15)
C39 0.0327(19) 0.057(2) 0.072(3) 0.009(2) 0.0122(18) 0.0030(17)
C40 0.043(2) 0.051(2) 0.065(2) 0.0096(19) 0.0073(18) 0.0012(17)
C41 0.050(2) 0.041(2) 0.054(2) 0.0056(17) 0.0114(17) -0.0024(17)
C42 0.0351(18) 0.0386(19) 0.0444(19) -0.0010(15) 0.0100(15) -0.0044(14)
C43 0.058(3) 0.088(4) 0.104(4) 0.041(3) 0.010(3) 0.019(2)

loop_
_atom_type_symbol
_atom_type_description
_atom_type_scat_dispersion_real
_atom_type_scat_dispersion_imag
_atom_type_scat_source
C C 0.0033 0.0016 'International Tables Vol C Tables 4.2.6.8 and 6.1.1.4'
H H 0.0000 0.0000 'International Tables Vol C Tables 4.2.6.8 and 6.1.1.4'
N N 0.0061 0.0033 'International Tables Vol C Tables 4.2.6.8 and 6.1.1.4'
V V 0.3005 0.5294 'International Tables Vol C Tables 4.2.6.8 and 6.1.1.4'

loop_
_geom_angle_atom_site_label_1
_geom_angle_atom_site_label_2
_geom_angle_atom_site_label_3
_geom_angle
_geom_angle_site_symmetry_1
_geom_angle_site_symmetry_3
_geom_angle_publ_flag
C2 N1 C6 119.1(2) . . ?
C2 N1 V1 123.5(2) . . ?
C6 N1 V1 117.26(18) . . ?
C4 N2 C18 120.7(2) . . ?
C4 N2 V1 123.6(2) . . ?
C18 N2 V1 115.63(19) . . ?
C37 N3 C30 118.4(3) . . ?
C37 N3 V1 128.4(2) . . ?
C30 N3 V1 113.23(19) . . ?
N4 V1 N3 111.68(12) . . ?
N4 V1 N2 111.12(12) . . ?
N3 V1 N2 114.79(11) . . ?
N4 V1 N1 106.56(12) . . ?
N3 V1 N1 117.01(10) . . ?
N2 V1 N1 94.33(10) . . ?
N5 N4 V1 139.5(16) . . ?
N6 N5 N4 174(2) . . ?
C2 C1 H1A 109.5 . . ?
C2 C1 H1B 109.5 . . ?
H1A C1 H1B 109.5 . . ?
C2 C1 H1C 109.5 . . ?
H1A C1 H1C 109.5 . . ?
H1B C1 H1C 109.5 . . ?
N1 C2 C3 122.7(3) . . ?
N1 C2 C1 121.3(3) . . ?
C3 C2 C1 115.9(3) . . ?
C4 C3 C2 130.0(3) . . ?
C4 C3 H3 115.0 . . ?
C2 C3 H3 115.0 . . ?
N2 C4 C3 123.0(3) . . ?
N2 C4 C5 120.8(3) . . ?
C3 C4 C5 116.1(3) . . ?
C4 C5 H5A 109.5 . . ?
C4 C5 H5B 109.5 . . ?
H5A C5 H5B 109.5 . . ?
C4 C5 H5C 109.5 . . ?
H5A C5 H5C 109.5 . . ?
H5B C5 H5C 109.5 . . ?
C7 C6 C11 121.5(3) . . ?
C7 C6 N1 117.9(2) . . ?
C11 C6 N1 120.6(3) . . ?
C8 C7 C6 117.9(3) . . ?
C8 C7 C12 118.2(3) . . ?
C6 C7 C12 123.8(3) . . ?
C9 C8 C7 121.4(3) . . ?
C9 C8 H8 119.3 . . ?
C7 C8 H8 119.3 . . ?
C8 C9 C10 119.9(3) . . ?
C8 C9 H9 120.0 . . ?
C10 C9 H9 120.0 . . ?
C9 C10 C11 121.4(3) . . ?
C9 C10 H10 119.3 . . ?
C11 C10 H10 119.3 . . ?
C7 C12 C14 112.8(3) . . ?
C7 C12 C13 110.6(3) . . ?
C14 C12 C13 110.0(3) . . ?
C7 C12 H12 107.7 . . ?
C14 C12 H12 107.7 . . ?
C13 C12 H12 107.7 . . ?
C12 C13 H13A 109.5 . . ?
C12 C13 H13B 109.5 . . ?
H13A C13 H13B 109.5 . . ?
C12 C13 H13C 109.5 . . ?
H13A C13 H13C 109.5 . . ?
H13B C13 H13C 109.5 . . ?
C12 C14 H14A 109.5 . . ?
C12 C14 H14B 109.5 . . ?
H14A C14 H14B 109.5 . . ?
C12 C14 H14C 109.5 . . ?
H14A C14 H14C 109.5 . . ?
H14B C14 H14C 109.5 . . ?
C10 C11 C6 117.9(3) . . ?
C10 C11 C15 118.9(3) . . ?
C6 C11 C15 123.1(3) . . ?
C16 C15 C17 117.7(14) . . ?
C16 C15 C11 125.4(7) . . ?
C17 C15 C11 110.8(17) . . ?
C16 C15 H15 98.2 . . ?
C17 C15 H15 98.2 . . ?
C11 C15 H15 98.2 . . ?
H16D C16D H16E 109.5 . . ?
H16D C16D H16F 109.5 . . ?
H16E C16D H16F 109.5 . . ?
H17D C17D H17E 109.5 . . ?
H17D C17D H17F 109.5 . . ?
H17E C17D H17F 109.5 . . ?
C19 C18 C23 121.4(3) . . ?
C19 C18 N2 120.7(3) . . ?
C23 C18 N2 117.9(3) . . ?
C20 C19 C18 117.9(3) . . ?
C20 C19 C24 119.1(3) . . ?
C18 C19 C24 123.0(3) . . ?
C21 C20 C19 121.8(3) . . ?
C21 C20 H20 119.1 . . ?
C19 C20 H20 119.1 . . ?
C20 C21 C22 119.6(3) . . ?
C20 C21 H21 120.2 . . ?
C22 C21 H21 120.2 . . ?
C21 C22 C23 122.1(3) . . ?
C21 C22 H22 118.9 . . ?
C23 C22 H22 118.9 . . ?
C22 C23 C18 117.2(3) . . ?
C22 C23 C27 119.3(3) . . ?
C18 C23 C27 123.4(3) . . ?
C19 C24 C25 113.1(3) . . ?
C19 C24 C26 111.5(3) . . ?
C25 C24 C26 108.8(3) . . ?
C19 C24 H24 107.8 . . ?
C25 C24 H24 107.8 . . ?
C26 C24 H24 107.8 . . ?
C24 C25 H25A 109.5 . . ?
C24 C25 H25B 109.5 . . ?
H25A C25 H25B 109.5 . . ?
C24 C25 H25C 109.5 . . ?
H25A C25 H25C 109.5 . . ?
H25B C25 H25C 109.5 . . ?
C24 C26 H26A 109.5 . . ?
C24 C26 H26B 109.5 . . ?
H26A C26 H26B 109.5 . . ?
C24 C26 H26C 109.5 . . ?
H26A C26 H26C 109.5 . . ?
H26B C26 H26C 109.5 . . ?
C23 C27 C29 113.5(4) . . ?
C23 C27 C28 109.7(4) . . ?
C29 C27 C28 109.8(4) . . ?
C23 C27 H27 107.9 . . ?
C29 C27 H27 107.9 . . ?
C28 C27 H27 107.9 . . ?
C27 C28 H28A 109.5 . . ?
C27 C28 H28B 109.5 . . ?
H28A C28 H28B 109.5 . . ?
C27 C28 H28C 109.5 . . ?
H28A C28 H28C 109.5 . . ?
H28B C28 H28C 109.5 . . ?
C27 C29 H29A 109.5 . . ?
C27 C29 H29B 109.5 . . ?
H29A C29 H29B 109.5 . . ?
C27 C29 H29C 109.5 . . ?
H29A C29 H29C 109.5 . . ?
H29B C29 H29C 109.5 . . ?
C35 C30 C31 117.2(3) . . ?
C35 C30 N3 121.8(3) . . ?
C31 C30 N3 120.8(3) . . ?
C30 C31 C32 120.5(4) . . ?
C30 C31 H31 119.7 . . ?
C32 C31 H31 119.7 . . ?
C31 C32 C33 121.9(4) . . ?
C31 C32 H32 119.0 . . ?
C33 C32 H32 119.0 . . ?
C34 C33 C32 116.8(4) . . ?
C34 C33 C36 122.4(5) . . ?
C32 C33 C36 120.8(4) . . ?
C33 C34 C35 121.6(4) . . ?
C33 C34 H34 119.2 . . ?
C35 C34 H34 119.2 . . ?
C34 C35 C30 121.8(4) . . ?
C34 C35 H35 119.1 . . ?
C30 C35 H35 119.1 . . ?
C33 C36 H36A 109.5 . . ?
C33 C36 H36B 109.5 . . ?
H36A C36 H36B 109.5 . . ?
C33 C36 H36C 109.5 . . ?
H36A C36 H36C 109.5 . . ?
H36B C36 H36C 109.5 . . ?
C38 C37 C42 116.9(3) . . ?
C38 C37 N3 123.7(3) . . ?
C42 C37 N3 119.4(3) . . ?
C39 C38 C37 120.7(3) . . ?
C39 C38 H38 119.6 . . ?
C37 C38 H38 119.6 . . ?
C40 C39 C38 122.0(3) . . ?
C40 C39 H39 119.0 . . ?
C38 C39 H39 119.0 . . ?
C39 C40 C41 117.4(3) . . ?
C39 C40 C43 121.7(4) . . ?
C41 C40 C43 120.9(4) . . ?
C42 C41 C40 121.2(3) . . ?
C42 C41 H41 119.4 . . ?
C40 C41 H41 119.4 . . ?
C41 C42 C37 121.7(3) . . ?
C41 C42 H42 119.1 . . ?
C37 C42 H42 119.1 . . ?
C40 C43 H43A 109.5 . . ?
C40 C43 H43B 109.5 . . ?
H43A C43 H43B 109.5 . . ?
C40 C43 H43C 109.5 . . ?
H43A C43 H43C 109.5 . . ?
H43B C43 H43C 109.5 . . ?

loop_
_geom_bond_atom_site_label_1
_geom_bond_atom_site_label_2
_geom_bond_distance
_geom_bond_site_symmetry_2
_geom_bond_publ_flag
N1 C2 1.331(4) . ?
N1 C6 1.464(4) . ?
N1 V1 1.981(2) . ?
N2 C4 1.334(4) . ?
N2 C18 1.454(4) . ?
N2 V1 1.973(2) . ?
N3 C37 1.405(4) . ?
N3 C30 1.435(4) . ?
N3 V1 1.924(3) . ?
V1 N4 1.906(3) . ?
N4 N5 1.215(13) . ?
N5 N6 1.147(14) . ?
N5D N6D 1.150(7) . ?
C1 C2 1.508(4) . ?
C1 H1A 0.9800 . ?
C1 H1B 0.9800 . ?
C1 H1C 0.9800 . ?
C2 C3 1.404(4) . ?
C3 C4 1.386(4) . ?
C3 H3 0.9500 . ?
C4 C5 1.512(4) . ?
C5 H5A 0.9800 . ?
C5 H5B 0.9800 . ?
C5 H5C 0.9800 . ?
C6 C7 1.395(4) . ?
C6 C11 1.401(4) . ?
C7 C8 1.395(4) . ?
C7 C12 1.515(4) . ?
C8 C9 1.369(4) . ?
C8 H8 0.9500 . ?
C9 C10 1.373(5) . ?
C9 H9 0.9500 . ?
C10 C11 1.390(4) . ?
C10 H10 0.9500 . ?
C12 C14 1.521(5) . ?
C12 C13 1.534(5) . ?
C12 H12 1.0000 . ?
C13 H13A 0.9800 . ?
C13 H13B 0.9800 . ?
C13 H13C 0.9800 . ?
C14 H14A 0.9800 . ?
C14 H14B 0.9800 . ?
C14 H14C 0.9800 . ?
C11 C15 1.514(5) . ?
C15 C16 1.367(9) . ?
C15 C17 1.511(15) . ?
C15 H15 1.0000 . ?
C16 H16A 0.9800 . ?
C16 H16B 0.9800 . ?
C16 H16C 0.9800 . ?
C17 H17A 0.9800 . ?
C17 H17B 0.9800 . ?
C17 H17C 0.9800 . ?
C16D H16D 0.9800 . ?
C16D H16E 0.9800 . ?
C16D H16F 0.9800 . ?
C17D H17D 0.9800 . ?
C17D H17E 0.9800 . ?
C17D H17F 0.9800 . ?
C18 C19 1.402(4) . ?
C18 C23 1.411(4) . ?
C19 C20 1.387(4) . ?
C19 C24 1.518(5) . ?
C20 C21 1.367(5) . ?
C20 H20 0.9500 . ?
C21 C22 1.370(5) . ?
C21 H21 0.9500 . ?
C22 C23 1.388(5) . ?
C22 H22 0.9500 . ?
C23 C27 1.515(5) . ?
C24 C25 1.524(5) . ?
C24 C26 1.533(5) . ?
C24 H24 1.0000 . ?
C25 H25A 0.9800 . ?
C25 H25B 0.9800 . ?
C25 H25C 0.9800 . ?
C26 H26A 0.9800 . ?
C26 H26B 0.9800 . ?
C26 H26C 0.9800 . ?
C27 C29 1.515(6) . ?
C27 C28 1.542(7) . ?
C27 H27 1.0000 . ?
C28 H28A 0.9800 . ?
C28 H28B 0.9800 . ?
C28 H28C 0.9800 . ?
C29 H29A 0.9800 . ?
C29 H29B 0.9800 . ?
C29 H29C 0.9800 . ?
C30 C35 1.374(5) . ?
C30 C31 1.375(5) . ?
C31 C32 1.379(6) . ?
C31 H31 0.9500 . ?
C32 C33 1.385(6) . ?
C32 H32 0.9500 . ?
C33 C34 1.360(6) . ?
C33 C36 1.511(6) . ?
C34 C35 1.373(5) . ?
C34 H34 0.9500 . ?
C35 H35 0.9500 . ?
C36 H36A 0.9800 . ?
C36 H36B 0.9800 . ?
C36 H36C 0.9800 . ?
C37 C38 1.393(5) . ?
C37 C42 1.400(4) . ?
C38 C39 1.389(5) . ?
C38 H38 0.9500 . ?
C39 C40 1.377(5) . ?
C39 H39 0.9500 . ?
C40 C41 1.389(5) . ?
C40 C43 1.522(5) . ?
C41 C42 1.374(5) . ?
C41 H41 0.9500 . ?
C42 H42 0.9500 . ?
C43 H43A 0.9800 . ?
C43 H43B 0.9800 . ?
C43 H43C 0.9800 . ?

loop_
_geom_torsion_atom_site_label_1
_geom_torsion_atom_site_label_2
_geom_torsion_atom_site_label_3
_geom_torsion_atom_site_label_4
_geom_torsion
_geom_torsion_site_symmetry_1
_geom_torsion_site_symmetry_2
_geom_torsion_site_symmetry_3
_geom_torsion_site_symmetry_4
_geom_torsion_publ_flag
C37 N3 V1 N4 -173.8(2) . . . . ?
C30 N3 V1 N4 5.3(2) . . . . ?
C37 N3 V1 N2 58.5(3) . . . . ?
C30 N3 V1 N2 -122.3(2) . . . . ?
C37 N3 V1 N1 -50.7(3) . . . . ?
C30 N3 V1 N1 128.5(2) . . . . ?
C4 N2 V1 N4 125.6(3) . . . . ?
C18 N2 V1 N4 -56.7(2) . . . . ?
C4 N2 V1 N3 -106.5(3) . . . . ?
C18 N2 V1 N3 71.2(2) . . . . ?
C4 N2 V1 N1 15.9(3) . . . . ?
C18 N2 V1 N1 -166.3(2) . . . . ?
C2 N1 V1 N4 -129.5(2) . . . . ?
C6 N1 V1 N4 47.2(2) . . . . ?
C2 N1 V1 N3 104.8(2) . . . . ?
C6 N1 V1 N3 -78.5(2) . . . . ?
C2 N1 V1 N2 -15.9(2) . . . . ?
C6 N1 V1 N2 160.8(2) . . . . ?
N3 V1 N4 N5 -58(2) . . . . ?
N2 V1 N4 N5 72(2) . . . . ?
N1 V1 N4 N5 173(2) . . . . ?
V1 N4 N5 N6 107(40) . . . . ?
C6 N1 C2 C3 -168.6(3) . . . . ?
V1 N1 C2 C3 8.0(4) . . . . ?
C6 N1 C2 C1 8.8(4) . . . . ?
V1 N1 C2 C1 -174.6(2) . . . . ?
N1 C2 C3 C4 6.6(5) . . . . ?
C1 C2 C3 C4 -171.0(3) . . . . ?
C18 N2 C4 C3 174.3(3) . . . . ?
V1 N2 C4 C3 -8.1(4) . . . . ?
C18 N2 C4 C5 -3.5(4) . . . . ?
V1 N2 C4 C5 174.2(2) . . . . ?
C2 C3 C4 N2 -6.6(5) . . . . ?
C2 C3 C4 C5 171.3(3) . . . . ?
C2 N1 C6 C7 86.6(3) . . . . ?
V1 N1 C6 C7 -90.2(3) . . . . ?
C2 N1 C6 C11 -94.3(3) . . . . ?
V1 N1 C6 C11 88.9(3) . . . . ?
C11 C6 C7 C8 -1.2(5) . . . . ?
N1 C6 C7 C8 177.9(3) . . . . ?
C11 C6 C7 C12 175.9(3) . . . . ?
N1 C6 C7 C12 -5.0(4) . . . . ?
C6 C7 C8 C9 0.5(5) . . . . ?
C12 C7 C8 C9 -176.7(3) . . . . ?
C7 C8 C9 C10 0.3(5) . . . . ?
C8 C9 C10 C11 -0.5(5) . . . . ?
C8 C7 C12 C14 -58.3(4) . . . . ?
C6 C7 C12 C14 124.6(3) . . . . ?
C8 C7 C12 C13 65.4(4) . . . . ?
C6 C7 C12 C13 -111.7(4) . . . . ?
C9 C10 C11 C6 -0.2(5) . . . . ?
C9 C10 C11 C15 176.6(3) . . . . ?
C7 C6 C11 C10 1.0(5) . . . . ?
N1 C6 C11 C10 -178.0(3) . . . . ?
C7 C6 C11 C15 -175.7(3) . . . . ?
N1 C6 C11 C15 5.3(5) . . . . ?
C10 C11 C15 C16 -101.4(9) . . . . ?
C6 C11 C15 C16 75.3(9) . . . . ?
C10 C11 C15 C17 50(2) . . . . ?
C6 C11 C15 C17 -133(2) . . . . ?
C4 N2 C18 C19 89.4(4) . . . . ?
V1 N2 C18 C19 -88.4(3) . . . . ?
C4 N2 C18 C23 -93.4(4) . . . . ?
V1 N2 C18 C23 88.7(3) . . . . ?
C23 C18 C19 C20 0.0(5) . . . . ?
N2 C18 C19 C20 177.1(3) . . . . ?
C23 C18 C19 C24 177.5(3) . . . . ?
N2 C18 C19 C24 -5.4(5) . . . . ?
C18 C19 C20 C21 -0.9(5) . . . . ?
C24 C19 C20 C21 -178.6(3) . . . . ?
C19 C20 C21 C22 1.8(5) . . . . ?
C20 C21 C22 C23 -1.7(6) . . . . ?
C21 C22 C23 C18 0.7(5) . . . . ?
C21 C22 C23 C27 177.2(4) . . . . ?
C19 C18 C23 C22 0.1(5) . . . . ?
N2 C18 C23 C22 -177.0(3) . . . . ?
C19 C18 C23 C27 -176.2(3) . . . . ?
N2 C18 C23 C27 6.6(5) . . . . ?
C20 C19 C24 C25 -52.9(4) . . . . ?
C18 C19 C24 C25 129.6(3) . . . . ?
C20 C19 C24 C26 70.0(4) . . . . ?
C18 C19 C24 C26 -107.5(4) . . . . ?
C22 C23 C27 C29 48.1(5) . . . . ?
C18 C23 C27 C29 -135.6(4) . . . . ?
C22 C23 C27 C28 -75.1(5) . . . . ?
C18 C23 C27 C28 101.2(4) . . . . ?
C37 N3 C30 C35 73.6(4) . . . . ?
V1 N3 C30 C35 -105.7(3) . . . . ?
C37 N3 C30 C31 -110.4(4) . . . . ?
V1 N3 C30 C31 70.4(4) . . . . ?
C35 C30 C31 C32 -2.3(6) . . . . ?
N3 C30 C31 C32 -178.5(4) . . . . ?
C30 C31 C32 C33 -1.0(7) . . . . ?
C31 C32 C33 C34 3.9(7) . . . . ?
C31 C32 C33 C36 -175.8(4) . . . . ?
C32 C33 C34 C35 -3.7(6) . . . . ?
C36 C33 C34 C35 176.0(4) . . . . ?
C33 C34 C35 C30 0.5(6) . . . . ?
C31 C30 C35 C34 2.5(5) . . . . ?
N3 C30 C35 C34 178.7(3) . . . . ?
C30 N3 C37 C38 3.3(4) . . . . ?
V1 N3 C37 C38 -177.5(2) . . . . ?
C30 N3 C37 C42 -178.2(3) . . . . ?
V1 N3 C37 C42 0.9(4) . . . . ?
C42 C37 C38 C39 0.1(5) . . . . ?
N3 C37 C38 C39 178.6(3) . . . . ?
C37 C38 C39 C40 0.1(6) . . . . ?
C38 C39 C40 C41 -0.1(6) . . . . ?
C38 C39 C40 C43 -179.9(4) . . . . ?
C39 C40 C41 C42 -0.1(6) . . . . ?
C43 C40 C41 C42 179.7(4) . . . . ?
C40 C41 C42 C37 0.3(5) . . . . ?
C38 C37 C42 C41 -0.3(5) . . . . ?
N3 C37 C42 C41 -178.9(3) . . . . ?
